data_2232973
loop_
_publ_author_name
'Xie, Zhu-Lin'
'Lai, Wu-Leng'
'Yang, Rui-Qing'
'Xie, Yong-Rong'

_publ_section_title
;
 Poly[aqua(\m~11~-4,6-dihydroxybenzene-1,3-disulfonato)dipotassium]
;
_journal_coeditor_code VM2127
_journal_issue 12
_journal_name_full 'Acta Crystallographica Section E'
_journal_page_first m1745
_journal_paper_doi 10.1107/S1600536811047210
_journal_volume 67
_journal_year 2011
_chemical_formula_iupac '[K2 (C6 H4 O8 S2) (H2 O)]'
_chemical_formula_moiety 'C6 H6 K2 O9 S2'
_chemical_formula_sum 'C6 H6 K2 O9 S2'
_chemical_formula_weight 364.43
_chemical_name_systematic
;
Poly[aqua(\m~11~-4,6-dihydroxybenzene-1,3-disulfonato)dipotassium]
;
_space_group_IT_number 14
_symmetry_cell_setting monoclinic
_symmetry_space_group_name_Hall '-P 2ybc'
_symmetry_space_group_name_H-M 'P 1 21/c 1'
_atom_sites_solution_hydrogens geom
_atom_sites_solution_primary direct
_atom_sites_solution_secondary difmap
_audit_creation_method SHELXL97
_cell_angle_alpha 90.00
_cell_angle_beta 100.4950(10)
_cell_angle_gamma 90.00
_cell_formula_units_Z 4
_cell_length_a 7.3427(3)
_cell_length_b 11.5194(5)
_cell_length_c 14.6331(6)
_cell_measurement_reflns_used 2637
_cell_measurement_temperature 292(2)
_cell_measurement_theta_max 27.38
_cell_measurement_theta_min 2.26
_cell_volume 1217.01(9)
_computing_cell_refinement 'SAINT (Bruker, 2007)'
_computing_data_collection 'APEX2 (Bruker, 2007)'
_computing_data_reduction 'SAINT (Bruker, 2007)'
_computing_molecular_graphics 'SHELXTL (Sheldrick, 2008)'
_computing_publication_material 'SHELXTL (Sheldrick, 2008)'
_computing_structure_refinement 'SHELXL97 (Sheldrick, 2008)'
_computing_structure_solution 'SHELXS97 (Sheldrick, 2008)'
_diffrn_ambient_temperature 292(2)
_diffrn_measured_fraction_theta_full 0.994
_diffrn_measured_fraction_theta_max 0.994
_diffrn_measurement_device_type 'Bruker SMART APEXII CCD area-detector'
_diffrn_measurement_method '\f and \w scans'
_diffrn_radiation_monochromator graphite
_diffrn_radiation_source 'fine-focus sealed tube'
_diffrn_radiation_type MoK\a
_diffrn_radiation_wavelength 0.71073
_diffrn_reflns_av_R_equivalents 0.0128
_diffrn_reflns_av_sigmaI/netI 0.0141
_diffrn_reflns_limit_h_max 8
_diffrn_reflns_limit_h_min -9
_diffrn_reflns_limit_k_max 14
_diffrn_reflns_limit_k_min -14
_diffrn_reflns_limit_l_max 18
_diffrn_reflns_limit_l_min -13
_diffrn_reflns_number 6519
_diffrn_reflns_theta_full 26.00
_diffrn_reflns_theta_max 26.00
_diffrn_reflns_theta_min 2.26
_diffrn_standards_decay_% 0
_diffrn_standards_interval_count 0
_diffrn_standards_interval_time 0
_diffrn_standards_number 0
_exptl_absorpt_coefficient_mu 1.160
_exptl_absorpt_correction_T_max 0.816
_exptl_absorpt_correction_T_min 0.753
_exptl_absorpt_correction_type multi-scan
_exptl_absorpt_process_details '(SADABS; Sheldrick, 1996)'
_exptl_crystal_colour colorless
_exptl_crystal_density_diffrn 1.989
_exptl_crystal_density_method 'not measured'
_exptl_crystal_description block
_exptl_crystal_F_000 736
_exptl_crystal_size_max 0.334
_exptl_crystal_size_mid 0.200
_exptl_crystal_size_min 0.174
_refine_diff_density_max 0.382
_refine_diff_density_min -0.334
_refine_ls_extinction_coef 0.0022(7)
_refine_ls_extinction_expression Fc^*^=kFc[1+0.001xFc^2^\l^3^/sin(2\q)]^-1/4^
_refine_ls_extinction_method 'SHELXL97 (Sheldrick, 2008)'
_refine_ls_goodness_of_fit_ref 1.081
_refine_ls_hydrogen_treatment constr
_refine_ls_matrix_type full
_refine_ls_number_parameters 173
_refine_ls_number_reflns 2365
_refine_ls_number_restraints 0
_refine_ls_restrained_S_all 1.081
_refine_ls_R_factor_all 0.0263
_refine_ls_R_factor_gt 0.0239
_refine_ls_shift/su_max 0.000
_refine_ls_shift/su_mean 0.000
_refine_ls_structure_factor_coef Fsqd
_refine_ls_weighting_details 'calc w=1/[\s^2^(Fo^2^)+(0.0436P)^2^+0.4024P] where P=(Fo^2^+2Fc^2^)/3'
_refine_ls_weighting_scheme calc
_refine_ls_wR_factor_gt 0.0693
_refine_ls_wR_factor_ref 0.0705
_reflns_number_gt 2164
_reflns_number_total 2365
_reflns_threshold_expression I>2sigma(I)
_cod_data_source_file vm2127.cif
_cod_data_source_block I
_cod_original_sg_symbol_H-M 'P 21/c'
_cod_database_code 2232973
_cod_database_fobs_code 2232973

loop_
_symmetry_equiv_pos_as_xyz
'x, y, z'
'-x, y+1/2, -z+1/2'
'-x, -y, -z'
'x, -y-1/2, z-1/2'

loop_
_atom_site_type_symbol
_atom_site_label
_atom_site_fract_x
_atom_site_fract_y
_atom_site_fract_z
_atom_site_U_iso_or_equiv
_atom_site_adp_type
_atom_site_calc_flag
_atom_site_refinement_flags
_atom_site_occupancy
_atom_site_symmetry_multiplicity
K K1 0.65409(5) 0.13314(3) 0.49915(3) 0.03113(13) Uani d . 1 1
K K2 0.92404(6) 0.02144(4) 0.28049(3) 0.03374(13) Uani d . 1 1
S S1 0.44515(6) 0.00084(4) 0.26286(3) 0.02489(13) Uani d . 1 1
S S2 0.13059(5) 0.32694(3) 0.01439(3) 0.02338(13) Uani d . 1 1
O O1 0.0057(2) 0.32564(11) -0.07575(9) 0.0390(3) Uani d . 1 1
O O2 0.03127(18) 0.35943(11) 0.08772(10) 0.0349(3) Uani d . 1 1
O O3 0.29405(18) 0.39641(11) 0.01473(10) 0.0372(3) Uani d . 1 1
O O4 0.5722(2) -0.09468(13) 0.25379(10) 0.0431(4) Uani d . 1 1
O O5 0.5404(2) 0.10174(12) 0.30606(9) 0.0401(3) Uani d . 1 1
O O6 0.29385(19) -0.03620(13) 0.30678(9) 0.0410(3) Uani d . 1 1
O O7 0.0959(2) 0.11766(12) -0.12326(9) 0.0381(3) Uani d . 1 1
H H7A 0.0522 0.1834 -0.1271 0.046 Uiso d R 1 1
O O8 0.3915(2) -0.15510(11) 0.08903(10) 0.0383(3) Uani d . 1 1
H H8A 0.4576 -0.1604 0.1404 0.046 Uiso d R 1 1
O O9 0.8087(4) 0.21939(16) 0.19154(15) 0.0948(8) Uani d . 1 1
H H9A 0.7450 0.2678 0.2163 0.114 Uiso d R 1 1
H H9B 0.8358 0.2336 0.1386 0.114 Uiso d R 1 1
C C1 0.2023(2) 0.18131(14) 0.03585(11) 0.0225(3) Uani d . 1 1
C C2 0.1799(2) 0.09683(15) -0.03415(11) 0.0254(4) Uani d . 1 1
C C3 0.2454(2) -0.01451(15) -0.01379(12) 0.0292(4) Uani d . 1 1
H H3A 0.2321 -0.0700 -0.0607 0.035 Uiso calc R 1 1
C C4 0.3303(2) -0.04435(14) 0.07530(12) 0.0258(3) Uani d . 1 1
C C5 0.3490(2) 0.03891(14) 0.14670(11) 0.0233(3) Uani d . 1 1
C C6 0.2866(2) 0.15100(14) 0.12554(12) 0.0241(3) Uani d . 1 1
H H6A 0.3015 0.2069 0.1722 0.029 Uiso calc R 1 1

loop_
_atom_site_aniso_label
_atom_site_aniso_U_11
_atom_site_aniso_U_22
_atom_site_aniso_U_33
_atom_site_aniso_U_12
_atom_site_aniso_U_13
_atom_site_aniso_U_23
K1 0.0284(2) 0.0278(2) 0.0368(2) -0.00127(15) 0.00475(16) 0.00329(15)
K2 0.0373(2) 0.0326(2) 0.0297(2) 0.00037(16) 0.00155(17) -0.00276(16)
S1 0.0255(2) 0.0254(2) 0.0225(2) 0.00017(16) 0.00132(16) 0.00241(15)
S2 0.0237(2) 0.0199(2) 0.0257(2) 0.00147(15) 0.00221(16) 0.00099(15)
O1 0.0470(8) 0.0309(7) 0.0329(7) 0.0074(6) -0.0093(6) 0.0026(6)
O2 0.0364(7) 0.0305(7) 0.0402(8) 0.0088(5) 0.0131(6) -0.0009(5)
O3 0.0319(7) 0.0263(7) 0.0538(9) -0.0039(5) 0.0092(6) 0.0049(6)
O4 0.0458(8) 0.0437(8) 0.0363(7) 0.0193(7) -0.0020(6) 0.0016(6)
O5 0.0492(8) 0.0366(7) 0.0291(7) -0.0113(6) -0.0071(6) 0.0010(6)
O6 0.0364(7) 0.0531(9) 0.0349(7) -0.0057(6) 0.0100(6) 0.0096(6)
O7 0.0549(9) 0.0336(7) 0.0219(6) 0.0099(6) -0.0029(6) -0.0033(5)
O8 0.0521(8) 0.0218(6) 0.0366(7) 0.0081(6) -0.0033(6) -0.0020(5)
O9 0.178(3) 0.0389(10) 0.0766(14) 0.0139(13) 0.0474(15) 0.0119(9)
C1 0.0222(8) 0.0205(8) 0.0249(8) 0.0014(6) 0.0041(6) 0.0008(6)
C2 0.0259(8) 0.0279(9) 0.0220(8) 0.0002(7) 0.0029(6) -0.0012(7)
C3 0.0343(10) 0.0250(9) 0.0269(9) 0.0011(7) 0.0023(7) -0.0073(7)
C4 0.0270(8) 0.0202(8) 0.0300(9) 0.0001(7) 0.0046(7) -0.0015(7)
C5 0.0233(8) 0.0236(8) 0.0223(8) 0.0002(6) 0.0019(6) 0.0007(6)
C6 0.0256(8) 0.0224(8) 0.0234(8) -0.0004(6) 0.0019(6) -0.0036(6)

loop_
_atom_type_symbol
_atom_type_description
_atom_type_scat_dispersion_real
_atom_type_scat_dispersion_imag
_atom_type_scat_source
C C 0.0033 0.0016 'International Tables Vol C Tables 4.2.6.8 and 6.1.1.4'
H H 0.0000 0.0000 'International Tables Vol C Tables 4.2.6.8 and 6.1.1.4'
K K 0.2009 0.2494 'International Tables Vol C Tables 4.2.6.8 and 6.1.1.4'
O O 0.0106 0.0060 'International Tables Vol C Tables 4.2.6.8 and 6.1.1.4'
S S 0.1246 0.1234 'International Tables Vol C Tables 4.2.6.8 and 6.1.1.4'

loop_
_geom_angle_atom_site_label_1
_geom_angle_atom_site_label_2
_geom_angle_atom_site_label_3
_geom_angle_site_symmetry_1
_geom_angle_site_symmetry_3
_geom_angle
O3 K1 O8 4_566 2_655 96.50(4)
O3 K1 O3 4_566 2_645 91.82(4)
O8 K1 O3 2_655 2_645 147.81(5)
O3 K1 O5 4_566 . 87.31(5)
O8 K1 O5 2_655 . 69.84(4)
O3 K1 O5 2_645 . 79.60(4)
O3 K1 O2 4_566 4_666 148.16(4)
O8 K1 O2 2_655 4_666 102.29(4)
O3 K1 O2 2_645 4_666 85.83(4)
O5 K1 O2 . 4_666 123.22(4)
O3 K1 O6 4_566 3_656 80.36(4)
O8 K1 O6 2_655 3_656 139.02(4)
O3 K1 O6 2_645 3_656 73.03(4)
O5 K1 O6 . 3_656 149.45(4)
O2 K1 O6 4_666 3_656 68.57(4)
O3 K1 O1 4_566 4_666 163.66(4)
O8 K1 O1 2_655 4_666 74.31(4)
O3 K1 O1 2_645 4_666 89.44(4)
O5 K1 O1 . 4_666 76.90(4)
O2 K1 O1 4_666 4_666 48.18(4)
O6 K1 O1 3_656 4_666 115.50(4)
O3 K1 O9 4_566 4_566 100.44(5)
O8 K1 O9 2_655 4_566 86.41(5)
O3 K1 O9 2_645 4_566 122.58(5)
O5 K1 O9 . 4_566 155.78(5)
O2 K1 O9 4_666 4_566 55.98(6)
O6 K1 O9 3_656 4_566 54.73(5)
O1 K1 O9 4_666 4_566 92.56(5)
O3 K1 S2 4_566 4_666 171.66(4)
O8 K1 S2 2_655 4_666 87.03(3)
O3 K1 S2 2_645 4_666 89.13(3)
O5 K1 S2 . 4_666 101.01(3)
O2 K1 S2 4_666 4_666 23.71(3)
O6 K1 S2 3_656 4_666 92.00(3)
O1 K1 S2 4_666 4_666 24.59(2)
O9 K1 S2 4_566 4_666 72.17(5)
O3 K1 K1 4_566 3_656 46.45(3)
O8 K1 K1 2_655 3_656 133.97(3)
O3 K1 K1 2_645 3_656 45.37(3)
O5 K1 K1 . 3_656 80.54(3)
O2 K1 K1 4_666 3_656 123.52(3)
O6 K1 K1 3_656 3_656 70.68(3)
O1 K1 K1 4_666 3_656 132.54(3)
O9 K1 K1 4_566 3_656 121.30(4)
S2 K1 K1 4_666 3_656 133.906(18)
O3 K1 K2 4_566 . 128.22(3)
O8 K1 K2 2_655 . 87.08(3)
O3 K1 K2 2_645 . 63.75(3)
O5 K1 K2 . . 45.71(3)
O2 K1 K2 4_666 . 78.64(3)
O6 K1 K2 3_656 . 126.89(3)
O1 K1 K2 4_666 . 39.58(2)
O9 K1 K2 4_566 . 131.33(5)
S2 K1 K2 4_666 . 59.350(11)
K1 K1 K2 3_656 . 96.882(15)
O3 K1 K2 4_566 3_756 116.87(3)
O8 K1 K2 2_655 3_756 135.14(3)
O3 K1 K2 2_645 3_756 64.45(3)
O5 K1 K2 . 3_756 136.03(3)
O2 K1 K2 4_666 3_756 35.17(3)
O6 K1 K2 3_656 3_756 37.85(3)
O1 K1 K2 4_666 3_756 78.24(3)
O9 K1 K2 4_566 3_756 59.97(4)
S2 K1 K2 4_666 3_756 56.355(10)
K1 K1 K2 3_656 3_756 90.518(14)
K2 K1 K2 . 3_756 93.795(11)
O2 K2 O9 2_645 . 158.97(6)
O2 K2 O1 2_645 4_666 85.02(4)
O9 K2 O1 . 4_666 80.27(6)
O2 K2 O6 2_645 1_655 75.01(4)
O9 K2 O6 . 1_655 119.25(7)
O1 K2 O6 4_666 1_655 88.58(5)
O2 K2 O7 2_645 3_655 100.15(4)
O9 K2 O7 . 3_655 97.10(5)
O1 K2 O7 4_666 3_655 168.61(5)
O6 K2 O7 1_655 3_655 83.04(4)
O2 K2 O4 2_645 . 76.18(4)
O9 K2 O4 . . 97.64(7)
O1 K2 O4 4_666 . 118.17(5)
O6 K2 O4 1_655 . 138.28(4)
O7 K2 O4 3_655 . 73.09(4)
O2 K2 O5 2_645 . 96.80(4)
O9 K2 O5 . . 65.50(6)
O1 K2 O5 4_666 . 77.75(4)
O6 K2 O5 1_655 . 164.73(4)
O7 K2 O5 3_655 . 111.39(4)
O4 K2 O5 . . 47.96(4)
O2 K2 S1 2_645 . 89.74(3)
O9 K2 S1 . . 78.29(6)
O1 K2 S1 4_666 . 100.27(3)
O6 K2 S1 1_655 . 161.72(4)
O7 K2 S1 3_655 . 89.95(3)
O4 K2 S1 . . 24.24(3)
O5 K2 S1 . . 24.33(3)
O2 K2 K1 2_645 . 71.35(3)
O9 K2 K1 . . 87.63(5)
O1 K2 K1 4_666 . 44.92(3)
O6 K2 K1 1_655 . 123.37(3)
O7 K2 K1 3_655 . 146.39(3)
O4 K2 K1 . . 73.30(3)
O5 K2 K1 . . 41.41(3)
S1 K2 K1 . . 58.329(11)
O2 K2 K1 2_645 3_756 37.90(3)
O9 K2 K1 . 3_756 144.42(6)
O1 K2 K1 4_666 3_756 70.77(3)
O6 K2 K1 1_655 3_756 42.14(3)
O7 K2 K1 3_655 3_756 107.18(3)
O4 K2 K1 . 3_756 113.91(3)
O5 K2 K1 . 3_756 124.94(3)
S1 K2 K1 . 3_756 126.161(14)
K1 K2 K1 . 3_756 86.205(11)
O5 S1 O6 . . 113.19(9)
O5 S1 O4 . . 112.30(9)
O6 S1 O4 . . 111.87(9)
O5 S1 C5 . . 107.31(8)
O6 S1 C5 . . 107.16(8)
O4 S1 C5 . . 104.37(8)
O5 S1 K2 . . 60.70(6)
O6 S1 K2 . . 146.47(6)
O4 S1 K2 . . 53.65(6)
C5 S1 K2 . . 105.92(6)
O3 S2 O2 . . 112.60(8)
O3 S2 O1 . . 113.16(9)
O2 S2 O1 . . 110.63(8)
O3 S2 C1 . . 107.76(8)
O2 S2 C1 . . 106.66(8)
O1 S2 C1 . . 105.53(8)
O3 S2 K1 . 4_465 138.60(6)
O2 S2 K1 . 4_465 51.80(6)
O1 S2 K1 . 4_465 59.22(6)
C1 S2 K1 . 4_465 113.46(6)
S2 O1 K2 . 4_465 134.67(8)
S2 O1 K1 . 4_465 96.20(7)
K2 O1 K1 4_465 4_465 95.50(4)
S2 O2 K2 . 2_655 134.76(8)
S2 O2 K1 . 4_465 104.48(7)
K2 O2 K1 2_655 4_465 106.93(4)
S2 O3 K1 . 4_565 138.81(8)
S2 O3 K1 . 2_655 132.27(8)
K1 O3 K1 4_565 2_655 88.18(4)
S1 O4 K2 . . 102.11(8)
S1 O5 K1 . . 125.04(8)
S1 O5 K2 . . 94.98(7)
K1 O5 K2 . . 92.88(4)
S1 O6 K2 . 1_455 133.23(8)
S1 O6 K1 . 3_656 123.58(7)
K2 O6 K1 1_455 3_656 100.01(4)
C2 O7 K2 . 3_655 129.60(11)
C2 O7 H7A . . 109.4
K2 O7 H7A 3_655 . 120.9
C4 O8 K1 . 2_645 139.13(11)
C4 O8 H8A . . 109.4
K1 O8 H8A 2_645 . 111.4
K2 O9 K1 . 4_565 151.40(8)
K2 O9 H9A . . 120.0
K1 O9 H9A 4_565 . 84.0
K2 O9 H9B . . 120.0
K1 O9 H9B 4_565 . 39.3
H9A O9 H9B . . 120.0
C6 C1 C2 . . 119.26(15)
C6 C1 S2 . . 118.21(12)
C2 C1 S2 . . 122.52(13)
O7 C2 C3 . . 116.73(15)
O7 C2 C1 . . 123.46(15)
C3 C2 C1 . . 119.80(15)
C4 C3 C2 . . 120.87(16)
C4 C3 H3A . . 119.6
C2 C3 H3A . . 119.6
O8 C4 C3 . . 117.02(15)
O8 C4 C5 . . 123.15(15)
C3 C4 C5 . . 119.83(15)
C6 C5 C4 . . 119.06(15)
C6 C5 S1 . . 120.16(13)
C4 C5 S1 . . 120.76(13)
C5 C6 C1 . . 121.14(15)
C5 C6 H6A . . 119.4
C1 C6 H6A . . 119.4

loop_
_geom_bond_atom_site_label_1
_geom_bond_atom_site_label_2
_geom_bond_site_symmetry_2
_geom_bond_distance
K1 O3 4_566 2.7160(14)
K1 O8 2_655 2.7514(13)
K1 O3 2_645 2.7660(14)
K1 O5 . 2.8200(14)
K1 O2 4_666 2.8372(14)
K1 O6 3_656 3.0104(14)
K1 O1 4_666 3.0207(16)
K1 O9 4_566 3.307(2)
K1 S2 4_666 3.4954(6)
K2 O2 2_645 2.6607(14)
K2 O9 . 2.6851(19)
K2 O1 4_666 2.7256(13)
K2 O6 1_655 2.7535(15)
K2 O7 3_655 2.7856(13)
K2 O4 . 2.8720(16)
K2 O5 . 3.0521(16)
K2 S1 . 3.4867(6)
S1 O5 . 1.4417(13)
S1 O6 . 1.4455(14)
S1 O4 . 1.4641(14)
S1 C5 . 1.7729(16)
S2 O3 . 1.4418(13)
S2 O2 . 1.4519(13)
S2 O1 . 1.4628(13)
S2 C1 . 1.7691(16)
S2 K1 4_465 3.4954(6)
O1 K2 4_465 2.7256(13)
O1 K1 4_465 3.0207(16)
O2 K2 2_655 2.6607(14)
O2 K1 4_465 2.8372(14)
O3 K1 4_565 2.7160(14)
O3 K1 2_655 2.7660(14)
O6 K2 1_455 2.7535(15)
O6 K1 3_656 3.0104(14)
O7 C2 . 1.359(2)
O7 K2 3_655 2.7856(13)
O7 H7A . 0.8204
O8 C4 . 1.356(2)
O8 K1 2_645 2.7514(13)
O8 H8A . 0.8194
O9 K1 4_565 3.307(2)
O9 H9A . 0.8500
O9 H9B . 0.8502
C1 C6 . 1.390(2)
C1 C2 . 1.401(2)
C2 C3 . 1.383(2)
C3 C4 . 1.382(2)
C3 H3A . 0.9300
C4 C5 . 1.406(2)
C5 C6 . 1.386(2)
C6 H6A . 0.9300

loop_
_geom_hbond_atom_site_label_D
_geom_hbond_atom_site_label_H
_geom_hbond_atom_site_label_A
_geom_hbond_site_symmetry_A
_geom_hbond_distance_DH
_geom_hbond_distance_HA
_geom_hbond_distance_DA
_geom_hbond_angle_DHA
O8 H8A O4 1_555 0.82 1.88 2.625(2) 151
O7 H7A O1 1_555 0.82 1.86 2.613(2) 152
O9 H9A O6 2_655 0.85 2.29 2.916(2) 130
O9 H9B O2 1_655 0.85 2.26 2.913(3) 134
